data_7105498
loop_
_publ_author_name
'Kitchen, Jonathan A.'
'Jameson, Guy N. L.'
'Tallon, Jeffery L.'
'Brooker, Sally'

_publ_section_title
;
 Spin crossover in co-crystallised 2 &#x2236; 1 cis&#x2236;trans
 [FeII(pldpt)2(NCS)2] occurs only in &#x2153; of the iron centres
;
_journal_issue 18
_journal_name_full 'Chemical Communications'
_journal_page_first 3200
_journal_page_last 3202
_journal_paper_doi 10.1039/b927036a
_journal_volume 46
_journal_year 2010
_chemical_formula_sum 'C34 H24 Fe N14 S2'
_chemical_formula_weight 748.64
_chemical_name_systematic
;
?
;
_space_group_IT_number 2
_symmetry_cell_setting triclinic
_symmetry_space_group_name_Hall '-P 1'
_symmetry_space_group_name_H-M 'P -1'
_atom_sites_solution_hydrogens geom
_atom_sites_solution_primary direct
_atom_sites_solution_secondary difmap
_audit_creation_method SHELXL-97
_cell_angle_alpha 101.242(2)
_cell_angle_beta 98.868(2)
_cell_angle_gamma 90.785(2)
_cell_formula_units_Z 1
_cell_length_a 9.0442(5)
_cell_length_b 9.3305(4)
_cell_length_c 10.5023(5)
_cell_measurement_reflns_used 2436
_cell_measurement_temperature 91(2)
_cell_measurement_theta_max 26.248
_cell_measurement_theta_min 2.281
_cell_volume 857.98(7)
_computing_cell_refinement 'APEX2 & SAINT (Bruker, 2006)'
_computing_data_collection 'APEX2 (Bruker, 2006)'
_computing_data_reduction 'SAINT (Bruker, 2006)'
_computing_molecular_graphics 'SHELXTL (Bruker, 2006)'
_computing_structure_refinement 'SHELXL-97 (Sheldrick, 1997)'
_computing_structure_solution 'SHELXS-97 (Sheldrick, 1990)'
_diffrn_ambient_temperature 91(2)
_diffrn_measured_fraction_theta_full 0.978
_diffrn_measured_fraction_theta_max 0.978
_diffrn_measurement_device_type 'Bruker Kappa Apex II area detector'
_diffrn_measurement_method '\f and \w scans'
_diffrn_radiation_monochromator graphite
_diffrn_radiation_source 'fine-focus sealed tube'
_diffrn_radiation_type MoK\a
_diffrn_radiation_wavelength 0.71073
_diffrn_reflns_av_R_equivalents 0.0332
_diffrn_reflns_av_sigmaI/netI 0.0482
_diffrn_reflns_limit_h_max 10
_diffrn_reflns_limit_h_min -10
_diffrn_reflns_limit_k_max 11
_diffrn_reflns_limit_k_min -8
_diffrn_reflns_limit_l_max 12
_diffrn_reflns_limit_l_min -12
_diffrn_reflns_number 7123
_diffrn_reflns_theta_full 25.50
_diffrn_reflns_theta_max 25.50
_diffrn_reflns_theta_min 2.00
_exptl_absorpt_coefficient_mu 0.610
_exptl_absorpt_correction_T_max 0.7454
_exptl_absorpt_correction_T_min 0.6674
_exptl_absorpt_correction_type multi-scan
_exptl_absorpt_process_details 'SCALE(Bruker, 2004)'
_exptl_crystal_colour Red
_exptl_crystal_density_diffrn 1.449
_exptl_crystal_density_method 'not measured'
_exptl_crystal_description Block
_exptl_crystal_F_000 384
_exptl_crystal_size_max 0.40
_exptl_crystal_size_mid 0.20
_exptl_crystal_size_min 0.20
_refine_diff_density_max 0.330
_refine_diff_density_min -0.503
_refine_diff_density_rms 0.066
_refine_ls_extinction_method none
_refine_ls_goodness_of_fit_ref 1.071
_refine_ls_hydrogen_treatment constr
_refine_ls_matrix_type full
_refine_ls_number_parameters 232
_refine_ls_number_reflns 3122
_refine_ls_number_restraints 0
_refine_ls_restrained_S_all 1.071
_refine_ls_R_factor_all 0.0492
_refine_ls_R_factor_gt 0.0382
_refine_ls_shift/su_max 0.000
_refine_ls_shift/su_mean 0.000
_refine_ls_structure_factor_coef Fsqd
_refine_ls_weighting_details 'calc w=1/[\s^2^(Fo^2^)+(0.0506P)^2^+0.2333P] where P=(Fo^2^+2Fc^2^)/3'
_refine_ls_weighting_scheme calc
_refine_ls_wR_factor_gt 0.0967
_refine_ls_wR_factor_ref 0.1037
_reflns_number_gt 2562
_reflns_number_total 3122
_reflns_threshold_expression >2sigma(I)
_cod_data_source_file b927036a.txt
_cod_data_source_block jak635
_cod_depositor_comments
;
The following automatic conversions were performed:
'_symmetry_cell_setting' value 'Triclinic' changed to 'triclinic'
according to '/home/saulius/struct/CIF-dictionaries/cif_core.dic'
dictionary named 'cif_core.dic' version 2.4.1 from
2010-06-29.

'_exptl_absorpt_correction_type' value 'Multi-scan' changed
to 'multi-scan' according to
'/home/saulius/struct/CIF-dictionaries/cif_core.dic' dictionary named
'cif_core.dic' version 2.4.1 from 2010-06-29.

Automatic conversion script
Id: cif_fix_enum 1527 2010-12-29 10:47:43Z saulius 
;
_cod_original_sg_symbol_H-M P-1
_cod_database_code 7105498

loop_
_symmetry_equiv_pos_as_xyz
'x, y, z'
'-x, -y, -z'

loop_
_atom_site_label
_atom_site_type_symbol
_atom_site_fract_x
_atom_site_fract_y
_atom_site_fract_z
_atom_site_U_iso_or_equiv
_atom_site_adp_type
_atom_site_occupancy
_atom_site_symmetry_multiplicity
_atom_site_calc_flag
_atom_site_refinement_flags
_atom_site_disorder_assembly
_atom_site_disorder_group
Fe1 Fe 0.5000 0.5000 0.5000 0.01570(16) Uani 1 2 d S . .
N1 N 0.2863(2) 0.5779(2) 0.56054(18) 0.0167(4) Uani 1 1 d . . .
N2 N 0.5068(2) 0.4506(2) 0.69430(18) 0.0155(4) Uani 1 1 d . . .
N3 N 0.5986(2) 0.3707(2) 0.77072(18) 0.0166(4) Uani 1 1 d . . .
N4 N 0.5100(2) 0.2720(2) 1.05837(18) 0.0175(4) Uani 1 1 d . . .
N5 N 0.3723(2) 0.3713(2) 0.82312(18) 0.0136(4) Uani 1 1 d . . .
N6 N 0.2452(2) 0.3153(2) 0.85776(18) 0.0144(4) Uani 1 1 d . . .
C1 C 0.1918(3) 0.6651(3) 0.5051(2) 0.0197(5) Uani 1 1 d . . .
H1 H 0.2158 0.6998 0.4312 0.024 Uiso 1 1 calc R . .
C2 C 0.0603(3) 0.7070(3) 0.5510(2) 0.0227(6) Uani 1 1 d . . .
H2 H -0.0026 0.7723 0.5113 0.027 Uiso 1 1 calc R . .
C3 C 0.0217(3) 0.6527(3) 0.6554(2) 0.0229(6) Uani 1 1 d . . .
H3 H -0.0696 0.6776 0.6867 0.028 Uiso 1 1 calc R . .
C4 C 0.1184(3) 0.5609(3) 0.7141(2) 0.0188(5) Uani 1 1 d . . .
H4 H 0.0940 0.5211 0.7853 0.023 Uiso 1 1 calc R . .
C5 C 0.2509(3) 0.5291(2) 0.6661(2) 0.0155(5) Uani 1 1 d . . .
C6 C 0.3726(3) 0.4495(2) 0.7263(2) 0.0137(5) Uani 1 1 d . . .
C7 C 0.5158(3) 0.3228(2) 0.8464(2) 0.0139(5) Uani 1 1 d . . .
C8 C 0.5672(3) 0.2363(2) 0.9462(2) 0.0146(5) Uani 1 1 d . . .
C9 C 0.6683(3) 0.1283(3) 0.9232(2) 0.0191(5) Uani 1 1 d . . .
H9 H 0.7037 0.1061 0.8413 0.023 Uiso 1 1 calc R . .
C10 C 0.7168(3) 0.0532(3) 1.0225(2) 0.0230(6) Uani 1 1 d . . .
H10 H 0.7874 -0.0208 1.0106 0.028 Uiso 1 1 calc R . .
C11 C 0.6602(3) 0.0881(3) 1.1389(2) 0.0215(6) Uani 1 1 d . . .
H11 H 0.6920 0.0394 1.2091 0.026 Uiso 1 1 calc R . .
C12 C 0.5556(3) 0.1960(3) 1.1516(2) 0.0200(5) Uani 1 1 d . . .
H12 H 0.5145 0.2168 1.2308 0.024 Uiso 1 1 calc R . .
C13 C 0.1837(3) 0.3696(3) 0.9688(2) 0.0179(5) Uani 1 1 d . . .
H13 H 0.2270 0.4428 1.0418 0.022 Uiso 1 1 calc R . .
C14 C 0.0486(3) 0.2972(3) 0.9526(2) 0.0209(6) Uani 1 1 d . . .
H14 H -0.0195 0.3100 1.0139 0.025 Uiso 1 1 calc R . .
C15 C 0.0261(3) 0.1994(3) 0.8287(2) 0.0216(6) Uani 1 1 d . . .
H15 H -0.0593 0.1356 0.7929 0.026 Uiso 1 1 calc R . .
C16 C 0.1485(3) 0.2132(2) 0.7705(2) 0.0171(5) Uani 1 1 d . . .
H16 H 0.1643 0.1626 0.6864 0.021 Uiso 1 1 calc R . .
N20 N 0.3930(2) 0.2909(2) 0.43303(19) 0.0207(5) Uani 1 1 d . . .
C20 C 0.3387(3) 0.1784(3) 0.4383(2) 0.0188(5) Uani 1 1 d . . .
S20 S 0.26089(8) 0.02282(7) 0.44709(7) 0.0293(2) Uani 1 1 d . . .

loop_
_atom_site_aniso_label
_atom_site_aniso_U_11
_atom_site_aniso_U_22
_atom_site_aniso_U_33
_atom_site_aniso_U_23
_atom_site_aniso_U_13
_atom_site_aniso_U_12
Fe1 0.0172(3) 0.0165(3) 0.0134(3) 0.00418(19) 0.0012(2) -0.00149(19)
N1 0.0201(11) 0.0149(10) 0.0138(10) 0.0033(8) -0.0019(8) -0.0015(8)
N2 0.0160(11) 0.0180(10) 0.0125(10) 0.0048(8) 0.0001(8) 0.0011(8)
N3 0.0163(11) 0.0184(10) 0.0149(10) 0.0046(8) 0.0001(8) 0.0023(8)
N4 0.0195(11) 0.0172(11) 0.0141(10) 0.0014(8) 0.0000(8) -0.0013(8)
N5 0.0111(10) 0.0179(10) 0.0125(10) 0.0057(8) 0.0009(8) -0.0003(8)
N6 0.0108(10) 0.0180(10) 0.0146(10) 0.0038(8) 0.0019(8) -0.0010(8)
C1 0.0244(14) 0.0166(12) 0.0171(13) 0.0052(10) -0.0020(10) -0.0009(10)
C2 0.0236(14) 0.0226(13) 0.0205(13) 0.0071(11) -0.0045(11) 0.0054(11)
C3 0.0195(14) 0.0243(14) 0.0233(14) 0.0022(11) 0.0016(11) 0.0027(10)
C4 0.0198(13) 0.0194(12) 0.0171(12) 0.0038(10) 0.0023(10) 0.0008(10)
C5 0.0179(13) 0.0153(12) 0.0117(12) 0.0013(9) -0.0008(10) -0.0015(9)
C6 0.0170(13) 0.0130(11) 0.0104(11) 0.0010(9) 0.0014(9) -0.0008(9)
C7 0.0139(12) 0.0144(12) 0.0116(11) 0.0000(9) 0.0000(9) -0.0013(9)
C8 0.0130(12) 0.0148(12) 0.0147(12) 0.0031(9) -0.0015(9) -0.0037(9)
C9 0.0166(13) 0.0217(13) 0.0184(13) 0.0033(10) 0.0017(10) -0.0003(10)
C10 0.0184(13) 0.0185(13) 0.0301(15) 0.0049(11) -0.0024(11) 0.0022(10)
C11 0.0246(14) 0.0179(13) 0.0205(13) 0.0081(10) -0.0060(11) -0.0042(10)
C12 0.0232(14) 0.0193(13) 0.0161(12) 0.0037(10) -0.0008(10) -0.0050(10)
C13 0.0189(13) 0.0200(12) 0.0150(12) 0.0025(10) 0.0041(10) 0.0031(10)
C14 0.0168(13) 0.0262(14) 0.0214(13) 0.0058(11) 0.0071(10) 0.0031(10)
C15 0.0149(13) 0.0241(14) 0.0254(14) 0.0051(11) 0.0017(11) -0.0010(10)
C16 0.0165(13) 0.0161(12) 0.0166(12) 0.0015(10) -0.0022(10) 0.0017(9)
N20 0.0236(12) 0.0194(11) 0.0186(11) 0.0032(9) 0.0027(9) -0.0018(9)
C20 0.0187(13) 0.0229(14) 0.0128(12) -0.0009(10) 0.0018(10) 0.0023(10)
S20 0.0364(4) 0.0194(4) 0.0321(4) 0.0004(3) 0.0118(3) -0.0071(3)

loop_
_atom_type_symbol
_atom_type_description
_atom_type_scat_dispersion_real
_atom_type_scat_dispersion_imag
_atom_type_scat_source
C C 0.0033 0.0016 'International Tables Vol C Tables 4.2.6.8 and 6.1.1.4'
H H 0.0000 0.0000 'International Tables Vol C Tables 4.2.6.8 and 6.1.1.4'
N N 0.0061 0.0033 'International Tables Vol C Tables 4.2.6.8 and 6.1.1.4'
S S 0.1246 0.1234 'International Tables Vol C Tables 4.2.6.8 and 6.1.1.4'
Fe Fe 0.3463 0.8444 'International Tables Vol C Tables 4.2.6.8 and 6.1.1.4'

loop_
_geom_angle_atom_site_label_1
_geom_angle_atom_site_label_2
_geom_angle_atom_site_label_3
_geom_angle
_geom_angle_site_symmetry_1
_geom_angle_site_symmetry_3
_geom_angle_publ_flag
N20 Fe1 N20 180.0 2_666 . ?
N20 Fe1 N2 84.68(7) 2_666 2_666 ?
N20 Fe1 N2 95.32(7) . 2_666 y
N20 Fe1 N2 95.32(7) 2_666 . ?
N20 Fe1 N2 84.68(7) . . y
N2 Fe1 N2 180.0 2_666 . ?
N20 Fe1 N1 87.69(7) 2_666 2_666 ?
N20 Fe1 N1 92.31(7) . 2_666 y
N2 Fe1 N1 75.54(7) 2_666 2_666 ?
N2 Fe1 N1 104.46(7) . 2_666 ?
N20 Fe1 N1 92.31(7) 2_666 . ?
N20 Fe1 N1 87.69(7) . . y
N2 Fe1 N1 104.46(7) 2_666 . y
N2 Fe1 N1 75.54(7) . . y
N1 Fe1 N1 180.0 2_666 . ?
C1 N1 C5 118.1(2) . . ?
C1 N1 Fe1 127.38(16) . . ?
C5 N1 Fe1 114.47(15) . . ?
C6 N2 N3 108.74(18) . . ?
C6 N2 Fe1 111.07(15) . . ?
N3 N2 Fe1 135.12(14) . . ?
C7 N3 N2 106.75(18) . . ?
C12 N4 C8 116.4(2) . . ?
C6 N5 C7 105.69(18) . . ?
C6 N5 N6 124.91(19) . . ?
C7 N5 N6 126.47(19) . . ?
C16 N6 C13 111.00(19) . . ?
C16 N6 N5 121.93(18) . . ?
C13 N6 N5 126.03(19) . . ?
N1 C1 C2 122.6(2) . . ?
N1 C1 H1 118.7 . . ?
C2 C1 H1 118.7 . . ?
C3 C2 C1 119.1(2) . . ?
C3 C2 H2 120.5 . . ?
C1 C2 H2 120.5 . . ?
C2 C3 C4 119.1(2) . . ?
C2 C3 H3 120.4 . . ?
C4 C3 H3 120.4 . . ?
C5 C4 C3 118.3(2) . . ?
C5 C4 H4 120.8 . . ?
C3 C4 H4 120.8 . . ?
N1 C5 C4 122.6(2) . . ?
N1 C5 C6 112.1(2) . . ?
C4 C5 C6 125.2(2) . . ?
N2 C6 N5 109.0(2) . . ?
N2 C6 C5 122.0(2) . . ?
N5 C6 C5 128.9(2) . . ?
N3 C7 N5 109.8(2) . . ?
N3 C7 C8 125.8(2) . . ?
N5 C7 C8 124.4(2) . . ?
N4 C8 C9 124.2(2) . . ?
N4 C8 C7 115.0(2) . . ?
C9 C8 C7 120.8(2) . . ?
C8 C9 C10 118.4(2) . . ?
C8 C9 H9 120.8 . . ?
C10 C9 H9 120.8 . . ?
C11 C10 C9 118.6(2) . . ?
C11 C10 H10 120.7 . . ?
C9 C10 H10 120.7 . . ?
C10 C11 C12 118.9(2) . . ?
C10 C11 H11 120.6 . . ?
C12 C11 H11 120.6 . . ?
N4 C12 C11 123.5(2) . . ?
N4 C12 H12 118.2 . . ?
C11 C12 H12 118.2 . . ?
C14 C13 N6 106.0(2) . . ?
C14 C13 H13 127.0 . . ?
N6 C13 H13 127.0 . . ?
C13 C14 C15 108.7(2) . . ?
C13 C14 H14 125.7 . . ?
C15 C14 H14 125.7 . . ?
C16 C15 C14 107.9(2) . . ?
C16 C15 H15 126.1 . . ?
C14 C15 H15 126.1 . . ?
C15 C16 N6 106.5(2) . . ?
C15 C16 H16 126.8 . . ?
N6 C16 H16 126.8 . . ?
C20 N20 Fe1 158.49(18) . . y
N20 C20 S20 179.1(2) . . y

loop_
_geom_bond_atom_site_label_1
_geom_bond_atom_site_label_2
_geom_bond_distance
_geom_bond_site_symmetry_2
_geom_bond_publ_flag
Fe1 N20 2.107(2) 2_666 ?
Fe1 N20 2.107(2) . y
Fe1 N2 2.1700(18) 2_666 ?
Fe1 N2 2.1701(18) . y
Fe1 N1 2.215(2) 2_666 ?
Fe1 N1 2.215(2) . y
N1 C1 1.335(3) . ?
N1 C5 1.357(3) . ?
N2 C6 1.309(3) . ?
N2 N3 1.391(3) . ?
N3 C7 1.306(3) . ?
N4 C12 1.336(3) . ?
N4 C8 1.344(3) . ?
N5 C6 1.363(3) . ?
N5 C7 1.382(3) . ?
N5 N6 1.384(2) . ?
N6 C16 1.378(3) . ?
N6 C13 1.380(3) . ?
C1 C2 1.385(4) . ?
C1 H1 0.9500 . ?
C2 C3 1.382(3) . ?
C2 H2 0.9500 . ?
C3 C4 1.392(4) . ?
C3 H3 0.9500 . ?
C4 C5 1.384(3) . ?
C4 H4 0.9500 . ?
C5 C6 1.468(3) . ?
C7 C8 1.468(3) . ?
C8 C9 1.381(3) . ?
C9 C10 1.387(3) . ?
C9 H9 0.9500 . ?
C10 C11 1.380(3) . ?
C10 H10 0.9500 . ?
C11 C12 1.392(4) . ?
C11 H11 0.9500 . ?
C12 H12 0.9500 . ?
C13 C14 1.359(3) . ?
C13 H13 0.9500 . ?
C14 C15 1.421(3) . ?
C14 H14 0.9500 . ?
C15 C16 1.361(3) . ?
C15 H15 0.9500 . ?
C16 H16 0.9500 . ?
N20 C20 1.168(3) . ?
C20 S20 1.629(3) . ?

loop_
_geom_torsion_atom_site_label_1
_geom_torsion_atom_site_label_2
_geom_torsion_atom_site_label_3
_geom_torsion_atom_site_label_4
_geom_torsion
_geom_torsion_site_symmetry_1
_geom_torsion_site_symmetry_2
_geom_torsion_site_symmetry_3
_geom_torsion_site_symmetry_4
_geom_torsion_publ_flag
N20 Fe1 N1 C1 71.2(2) 2_666 . . . ?
N20 Fe1 N1 C1 -108.9(2) . . . . ?
N2 Fe1 N1 C1 -13.9(2) 2_666 . . . ?
N2 Fe1 N1 C1 166.1(2) . . . . ?
N20 Fe1 N1 C5 -109.00(16) 2_666 . . . ?
N20 Fe1 N1 C5 71.00(16) . . . . ?
N2 Fe1 N1 C5 165.90(15) 2_666 . . . ?
N2 Fe1 N1 C5 -14.10(15) . . . . ?
N20 Fe1 N2 C6 110.05(15) 2_666 . . . ?
N20 Fe1 N2 C6 -69.95(15) . . . . ?
N1 Fe1 N2 C6 -160.97(14) 2_666 . . . ?
N1 Fe1 N2 C6 19.03(14) . . . . ?
N20 Fe1 N2 N3 -98.9(2) 2_666 . . . ?
N20 Fe1 N2 N3 81.1(2) . . . . ?
N1 Fe1 N2 N3 -9.9(2) 2_666 . . . ?
N1 Fe1 N2 N3 170.1(2) . . . . ?
C6 N2 N3 C7 0.4(2) . . . . ?
Fe1 N2 N3 C7 -151.09(17) . . . . ?
C6 N5 N6 C16 61.8(3) . . . . ?
C7 N5 N6 C16 -96.0(3) . . . . ?
C6 N5 N6 C13 -105.5(3) . . . . ?
C7 N5 N6 C13 96.7(3) . . . . ?
C5 N1 C1 C2 0.0(3) . . . . ?
Fe1 N1 C1 C2 179.83(17) . . . . ?
N1 C1 C2 C3 -2.4(4) . . . . ?
C1 C2 C3 C4 2.0(4) . . . . ?
C2 C3 C4 C5 0.8(4) . . . . ?
C1 N1 C5 C4 2.9(3) . . . . ?
Fe1 N1 C5 C4 -176.94(18) . . . . ?
C1 N1 C5 C6 -173.1(2) . . . . ?
Fe1 N1 C5 C6 7.0(2) . . . . ?
C3 C4 C5 N1 -3.3(4) . . . . ?
C3 C4 C5 C6 172.2(2) . . . . ?
N3 N2 C6 N5 0.4(2) . . . . ?
Fe1 N2 C6 N5 159.20(14) . . . . ?
N3 N2 C6 C5 177.7(2) . . . . ?
Fe1 N2 C6 C5 -23.4(3) . . . . ?
C7 N5 C6 N2 -0.9(2) . . . . ?
N6 N5 C6 N2 -162.56(19) . . . . ?
C7 N5 C6 C5 -178.1(2) . . . . ?
N6 N5 C6 C5 20.3(4) . . . . ?
N1 C5 C6 N2 11.3(3) . . . . ?
C4 C5 C6 N2 -164.6(2) . . . . ?
N1 C5 C6 N5 -171.8(2) . . . . ?
C4 C5 C6 N5 12.3(4) . . . . ?
N2 N3 C7 N5 -1.0(2) . . . . ?
N2 N3 C7 C8 -178.2(2) . . . . ?
C6 N5 C7 N3 1.2(2) . . . . ?
N6 N5 C7 N3 162.45(19) . . . . ?
C6 N5 C7 C8 178.5(2) . . . . ?
N6 N5 C7 C8 -20.2(3) . . . . ?
C12 N4 C8 C9 -0.2(3) . . . . ?
C12 N4 C8 C7 -179.47(19) . . . . ?
N3 C7 C8 N4 140.2(2) . . . . ?
N5 C7 C8 N4 -36.6(3) . . . . ?
N3 C7 C8 C9 -39.1(3) . . . . ?
N5 C7 C8 C9 144.0(2) . . . . ?
N4 C8 C9 C10 -1.3(4) . . . . ?
C7 C8 C9 C10 178.0(2) . . . . ?
C8 C9 C10 C11 1.0(3) . . . . ?
C9 C10 C11 C12 0.7(3) . . . . ?
C8 N4 C12 C11 2.0(3) . . . . ?
C10 C11 C12 N4 -2.3(4) . . . . ?
C16 N6 C13 C14 1.9(3) . . . . ?
N5 N6 C13 C14 170.3(2) . . . . ?
N6 C13 C14 C15 -1.1(3) . . . . ?
C13 C14 C15 C16 0.0(3) . . . . ?
C14 C15 C16 N6 1.1(3) . . . . ?
C13 N6 C16 C15 -1.8(3) . . . . ?
N5 N6 C16 C15 -170.9(2) . . . . ?
N2 Fe1 N20 C20 -176.5(5) 2_666 . . . ?
N2 Fe1 N20 C20 3.5(5) . . . . ?
N1 Fe1 N20 C20 107.8(5) 2_666 . . . ?
N1 Fe1 N20 C20 -72.2(5) . . . . ?
